data_8000424
loop_
_publ_author_name
'Xing, Li-Rui'
'Lu, Zhou'
'Li, Mian'
'Zheng, Ji'
'Li, Dan'

_publ_section_title
;
 Revealing High-Lying Inter-System Crossing in Brightly Luminescent Cyclic
 Trinuclear Cu<sup>I</sup>/Ag<sup>I</sup> Complexes.
;
_journal_name_full 'The journal of physical chemistry letters'
_journal_page_first 2067
_journal_paper_doi 10.1021/acs.jpclett.9b03382
_journal_year 2020
_chemical_formula_moiety 'C48 H36 Ag6 N18'
_chemical_formula_sum 'C48 H36 Ag6 N18'
_chemical_formula_weight 1512.17
_space_group_crystal_system monoclinic
_space_group_IT_number 14
_space_group_name_Hall '-P 2yn'
_space_group_name_H-M_alt 'P 1 21/n 1'
_atom_sites_solution_hydrogens geom
_audit_creation_date 2019-12-24
_audit_creation_method
;
Olex2 1.2-beta
(compiled 2018.04.03 svn.r3497 for OlexSys, GUI svn.r5484)
;
_cell_angle_alpha 90
_cell_angle_beta 102.944(2)
_cell_angle_gamma 90
_cell_formula_units_Z 2
_cell_length_a 11.5920(2)
_cell_length_b 8.32960(10)
_cell_length_c 25.2621(4)
_cell_measurement_reflns_used 8915
_cell_measurement_temperature 100.00(10)
_cell_measurement_theta_max 30.2410
_cell_measurement_theta_min 3.8890
_cell_volume 2377.24(7)
_computing_cell_refinement
;
CrysAlisPro, Agilent Technologies,
Version 1.171.37.35 (release 13-08-2014 CrysAlis171 .NET)
(compiled Aug 13 2014,18:06:01)
;
_computing_data_collection
;
CrysAlisPro, Agilent Technologies,
Version 1.171.37.35 (release 13-08-2014 CrysAlis171 .NET)
(compiled Aug 13 2014,18:06:01)
;
_computing_data_reduction
;
CrysAlisPro, Agilent Technologies,
Version 1.171.37.35 (release 13-08-2014 CrysAlis171 .NET)
(compiled Aug 13 2014,18:06:01)
;
_computing_molecular_graphics 'Olex2 (Dolomanov et al., 2009)'
_computing_publication_material 'Olex2 (Dolomanov et al., 2009)'
_computing_structure_refinement 'XL (Sheldrick, 2008)'
_computing_structure_solution 'SHELXT 2014/5 (Sheldrick, 2014)'
_diffrn_ambient_environment N~2~
_diffrn_ambient_temperature 100.00(10)
_diffrn_detector 'CCD plate'
_diffrn_detector_area_resol_mean 10.4098
_diffrn_detector_type Atlas
_diffrn_measured_fraction_theta_full 0.997
_diffrn_measured_fraction_theta_max 0.861
_diffrn_measurement_details
;
#__ type_ start__ end____ width___ exp.time_
  1 omega  -64.00   98.05   0.3500   10.0000
omega____ theta____ kappa____ phi______ frames
    -       14.7619    0.0000 -180.0000 463

#__ type_ start__ end____ width___ exp.time_
  2 omega   15.00   45.45   0.3500   10.0000
omega____ theta____ kappa____ phi______ frames
    -       14.7619  -99.0000  150.0000 87
;
_diffrn_measurement_device 'four-circle diffractometer'
_diffrn_measurement_device_type 'Xcalibur, Atlas, Gemini'
_diffrn_measurement_method '\w scans'
_diffrn_orient_matrix_UB_11 0.0125037000
_diffrn_orient_matrix_UB_12 -0.0305993000
_diffrn_orient_matrix_UB_13 -0.0243159000
_diffrn_orient_matrix_UB_21 0.0466329000
_diffrn_orient_matrix_UB_22 -0.0470018000
_diffrn_orient_matrix_UB_23 0.0154475000
_diffrn_orient_matrix_UB_31 -0.0401437000
_diffrn_orient_matrix_UB_32 -0.0640574000
_diffrn_orient_matrix_UB_33 0.0002961000
_diffrn_radiation_monochromator graphite
_diffrn_radiation_probe x-ray
_diffrn_radiation_type MoK\a
_diffrn_radiation_wavelength 0.71073
_diffrn_reflns_av_R_equivalents 0.0168
_diffrn_reflns_av_unetI/netI 0.0214
_diffrn_reflns_Laue_measured_fraction_full 0.997
_diffrn_reflns_Laue_measured_fraction_max 0.861
_diffrn_reflns_limit_h_max 11
_diffrn_reflns_limit_h_min -16
_diffrn_reflns_limit_k_max 11
_diffrn_reflns_limit_k_min -11
_diffrn_reflns_limit_l_max 35
_diffrn_reflns_limit_l_min -33
_diffrn_reflns_number 11903
_diffrn_reflns_point_group_measured_fraction_full 0.997
_diffrn_reflns_point_group_measured_fraction_max 0.861
_diffrn_reflns_theta_full 25.242
_diffrn_reflns_theta_max 30.482
_diffrn_reflns_theta_min 3.379
_diffrn_source 'Enhance (Mo) X-ray Source'
_exptl_absorpt_coefficient_mu 2.481
_exptl_absorpt_correction_T_max 1.00000
_exptl_absorpt_correction_T_min 0.66309
_exptl_absorpt_correction_type multi-scan
_exptl_absorpt_process_details
;
CrysAlisPro, Agilent Technologies,
Version 1.171.37.35 (release 13-08-2014 CrysAlis171 .NET)
(compiled Aug 13 2014,18:06:01)
Empirical absorption correction using spherical harmonics,
 implemented in SCALE3 ABSPACK scaling algorithm.
;
_exptl_crystal_colour colorless
_exptl_crystal_density_diffrn 2.113
_exptl_crystal_description block
_exptl_crystal_F_000 1464
_exptl_crystal_size_max 0.2
_exptl_crystal_size_mid 0.15
_exptl_crystal_size_min 0.1
_refine_diff_density_max 0.990
_refine_diff_density_min -0.834
_refine_diff_density_rms 0.113
_refine_ls_extinction_coef 0.00187(13)
_refine_ls_extinction_expression Fc^*^=kFc[1+0.001xFc^2^\l^3^/sin(2\q)]^-1/4^
_refine_ls_extinction_method 'SHELXL-2018/3 (Sheldrick 2018)'
_refine_ls_goodness_of_fit_ref 1.155
_refine_ls_hydrogen_treatment constr
_refine_ls_matrix_type full
_refine_ls_number_parameters 326
_refine_ls_number_reflns 6230
_refine_ls_number_restraints 0
_refine_ls_restrained_S_all 1.155
_refine_ls_R_factor_all 0.0307
_refine_ls_R_factor_gt 0.0274
_refine_ls_shift/su_max 0.002
_refine_ls_shift/su_mean 0.000
_refine_ls_structure_factor_coef Fsqd
_refine_ls_weighting_details 'w=1/[\s^2^(Fo^2^)+(0.0365P)^2^+1.2653P] where P=(Fo^2^+2Fc^2^)/3'
_refine_ls_weighting_scheme calc
_refine_ls_wR_factor_gt 0.0709
_refine_ls_wR_factor_ref 0.0725
_reflns_Friedel_coverage 0.000
_reflns_number_gt 5722
_reflns_number_total 6230
_reflns_threshold_expression 'I > 2\s(I)'
_cod_data_source_file jz9b03382_si_002.cif
_cod_data_source_block Ag-2-100K
_cod_database_code 8000424
_shelx_shelxl_version_number 2018/3
_chemical_oxdiff_formula 'Ag C H N'
_shelx_space_group_comment
;
The symmetry employed for this shelxl refinement is uniquely defined
by the following loop, which should always be used as a source of
symmetry information in preference to the above space-group names.
They are only intended as comments.
;
_reflns_odcompleteness_completeness 99.56
_reflns_odcompleteness_iscentric 1
_reflns_odcompleteness_theta 27.50
_olex2_refinement_description
;
1. Fixed Uiso
 At 1.2 times of:
  All C(H) groups
2.a Aromatic/amide H refined with riding coordinates:
 C8(H8), C16(H16), C15(H15), C11(H11), C4(H4), C7(H7), C9(H9), C23(H23),
 C24(H24), C12(H12), C17(H17), C10(H10), C3(H3), C1(H1), C19(H19), C20(H20),
 C2(H2), C18(H18)
;
_olex2_submission_special_instructions 'No special instructions were received'

loop_
_space_group_symop_operation_xyz
'x, y, z'
'-x+1/2, y+1/2, -z+1/2'
'-x, -y, -z'
'x-1/2, -y-1/2, z-1/2'

loop_
_atom_site_label
_atom_site_type_symbol
_atom_site_fract_x
_atom_site_fract_y
_atom_site_fract_z
_atom_site_U_iso_or_equiv
_atom_site_adp_type
_atom_site_occupancy
_atom_site_site_symmetry_order
_atom_site_calc_flag
_atom_site_refinement_flags_posn
_atom_site_refinement_flags_adp
_atom_site_refinement_flags_occupancy
_atom_site_disorder_assembly
_atom_site_disorder_group
Ag3 Ag 0.34030(2) 0.49696(2) 0.42912(2) 0.01963(6) Uani 1 1 d . . . . .
Ag1 Ag 0.58529(2) 0.50916(2) 0.35507(2) 0.02018(6) Uani 1 1 d . . . . .
Ag2 Ag 0.61679(2) 0.75768(2) 0.48107(2) 0.02029(6) Uani 1 1 d . . . . .
N6 N 0.36504(18) 0.6393(3) 0.49984(9) 0.0194(4) Uani 1 1 d . . . . .
N5 N 0.46160(19) 0.7351(2) 0.51457(8) 0.0176(4) Uani 1 1 d . . . . .
N2 N 0.73603(18) 0.6485(2) 0.39142(8) 0.0183(4) Uani 1 1 d . . . . .
N8 N 0.33637(17) 0.3953(2) 0.35089(8) 0.0181(4) Uani 1 1 d . . . . .
N9 N 0.42056(18) 0.4033(2) 0.32108(8) 0.0192(4) Uani 1 1 d . . . . .
N3 N 0.7509(2) 0.7452(2) 0.43592(9) 0.0206(4) Uani 1 1 d . . . . .
N7 N 0.14675(18) 0.3386(3) 0.39571(9) 0.0212(4) Uani 1 1 d . . . . .
N4 N 0.63864(18) 0.9464(3) 0.56097(9) 0.0193(4) Uani 1 1 d . . . . .
N1 N 0.75173(19) 0.4676(3) 0.30258(9) 0.0211(4) Uani 1 1 d . . . . .
C14 C 0.4483(2) 0.8278(3) 0.55660(10) 0.0176(4) Uani 1 1 d . . . . .
C13 C 0.5400(2) 0.9437(3) 0.58103(9) 0.0173(4) Uani 1 1 d . . . . .
C8 C 0.8615(2) 0.8017(3) 0.44635(11) 0.0228(5) Uani 1 1 d . . . . .
H8 H 0.893303 0.871247 0.474668 0.027 Uiso 1 1 calc R . . . .
C16 C 0.2914(2) 0.6734(3) 0.53277(10) 0.0222(5) Uani 1 1 d . . . . .
H16 H 0.218594 0.624319 0.531026 0.027 Uiso 1 1 calc R . . . .
C6 C 0.8393(2) 0.6451(3) 0.37500(10) 0.0171(4) Uani 1 1 d . . . . .
C22 C 0.2526(2) 0.2905(3) 0.32589(10) 0.0178(4) Uani 1 1 d . . . . .
C15 C 0.3397(2) 0.7920(3) 0.56955(10) 0.0223(5) Uani 1 1 d . . . . .
H15 H 0.307399 0.837400 0.596611 0.027 Uiso 1 1 calc R . . . .
C11 C 0.6144(2) 1.1531(3) 0.64444(11) 0.0246(5) Uani 1 1 d . . . . .
H11 H 0.606466 1.222418 0.672267 0.030 Uiso 1 1 calc R . . . .
C4 C 0.9498(2) 0.5552(3) 0.30571(10) 0.0190(5) Uani 1 1 d . . . . .
H4 H 1.015896 0.613091 0.323257 0.023 Uiso 1 1 calc R . . . .
C7 C 0.9226(2) 0.7422(3) 0.40896(11) 0.0237(5) Uani 1 1 d . . . . .
H7 H 1.000510 0.762319 0.407063 0.028 Uiso 1 1 calc R . . . .
C9 C 0.7236(2) 1.0511(3) 0.58255(11) 0.0230(5) Uani 1 1 d . . . . .
H9 H 0.791323 1.054309 0.568601 0.028 Uiso 1 1 calc R . . . .
C23 C 0.2823(2) 0.2292(3) 0.27949(11) 0.0225(5) Uani 1 1 d . . . . .
H23 H 0.240683 0.154807 0.255020 0.027 Uiso 1 1 calc R . . . .
C24 C 0.3877(2) 0.3043(3) 0.27816(10) 0.0220(5) Uani 1 1 d . . . . .
H24 H 0.430173 0.288758 0.251390 0.026 Uiso 1 1 calc R . . . .
C12 C 0.5247(2) 1.0473(3) 0.62253(10) 0.0218(5) Uani 1 1 d . . . . .
H12 H 0.455288 1.044959 0.635153 0.026 Uiso 1 1 calc R . . . .
C21 C 0.1506(2) 0.2582(3) 0.35016(11) 0.0189(5) Uani 1 1 d . . . . .
C5 C 0.8479(2) 0.5525(3) 0.32673(10) 0.0169(4) Uani 1 1 d . . . . .
C17 C 0.0556(2) 0.3116(3) 0.41941(12) 0.0269(6) Uani 1 1 d . . . . .
H17 H 0.053176 0.367489 0.451000 0.032 Uiso 1 1 calc R . . . .
C10 C 0.7166(2) 1.1550(3) 0.62448(11) 0.0257(5) Uani 1 1 d . . . . .
H10 H 0.778625 1.224183 0.638874 0.031 Uiso 1 1 calc R . . . .
C3 C 0.9515(2) 0.4712(3) 0.25876(11) 0.0226(5) Uani 1 1 d . . . . .
H3 H 1.018516 0.472546 0.244264 0.027 Uiso 1 1 calc R . . . .
C1 C 0.7553(2) 0.3857(3) 0.25736(11) 0.0247(5) Uani 1 1 d . . . . .
H1 H 0.689224 0.325895 0.240975 0.030 Uiso 1 1 calc R . . . .
C19 C -0.0313(2) 0.1225(3) 0.35184(13) 0.0313(6) Uani 1 1 d . . . . .
H19 H -0.090860 0.050019 0.337045 0.038 Uiso 1 1 calc R . . . .
C20 C 0.0617(2) 0.1490(3) 0.32666(12) 0.0249(5) Uani 1 1 d . . . . .
H20 H 0.065106 0.095390 0.294755 0.030 Uiso 1 1 calc R . . . .
C2 C 0.8524(2) 0.3853(3) 0.23358(10) 0.0238(5) Uani 1 1 d . . . . .
H2 H 0.850732 0.328764 0.201667 0.029 Uiso 1 1 calc R . . . .
C18 C -0.0350(2) 0.2040(4) 0.39894(13) 0.0329(6) Uani 1 1 d . . . . .
H18 H -0.096426 0.187447 0.416517 0.039 Uiso 1 1 calc R . . . .

loop_
_atom_site_aniso_label
_atom_site_aniso_U_11
_atom_site_aniso_U_22
_atom_site_aniso_U_33
_atom_site_aniso_U_23
_atom_site_aniso_U_13
_atom_site_aniso_U_12
Ag3 0.02215(11) 0.02080(10) 0.01635(10) -0.00192(6) 0.00521(7) -0.00035(7)
Ag1 0.01665(10) 0.02476(11) 0.02051(11) -0.00088(7) 0.00712(7) -0.00407(7)
Ag2 0.02186(10) 0.02426(10) 0.01799(10) 0.00176(7) 0.01132(7) 0.00334(7)
N6 0.0205(10) 0.0228(10) 0.0168(10) -0.0004(8) 0.0079(8) 0.0002(9)
N5 0.0184(10) 0.0207(10) 0.0147(9) -0.0006(7) 0.0057(8) 0.0003(8)
N2 0.0182(9) 0.0214(9) 0.0174(10) -0.0013(8) 0.0085(8) -0.0024(8)
N8 0.0152(9) 0.0230(10) 0.0167(10) -0.0004(8) 0.0048(7) -0.0004(8)
N9 0.0174(9) 0.0233(10) 0.0184(10) -0.0009(8) 0.0075(8) -0.0015(8)
N3 0.0236(10) 0.0230(10) 0.0176(10) -0.0023(8) 0.0097(8) -0.0016(9)
N7 0.0166(9) 0.0256(10) 0.0219(11) 0.0026(8) 0.0056(8) 0.0012(9)
N4 0.0179(9) 0.0223(10) 0.0189(10) 0.0022(8) 0.0068(8) 0.0030(9)
N1 0.0186(10) 0.0258(10) 0.0207(11) -0.0031(8) 0.0080(8) -0.0024(9)
C14 0.0189(11) 0.0201(11) 0.0146(11) 0.0013(9) 0.0058(8) 0.0037(9)
C13 0.0187(11) 0.0201(11) 0.0134(11) 0.0033(9) 0.0045(8) 0.0037(10)
C8 0.0250(12) 0.0259(12) 0.0192(12) -0.0052(10) 0.0086(10) -0.0048(11)
C16 0.0183(11) 0.0282(13) 0.0220(13) 0.0007(10) 0.0085(9) -0.0006(10)
C6 0.0162(10) 0.0202(10) 0.0162(11) 0.0018(9) 0.0067(8) -0.0007(9)
C22 0.0157(10) 0.0173(10) 0.0190(12) 0.0011(9) 0.0011(9) -0.0001(9)
C15 0.0197(11) 0.0309(12) 0.0185(12) -0.0014(10) 0.0088(9) 0.0017(11)
C11 0.0298(13) 0.0235(12) 0.0196(12) -0.0043(10) 0.0035(10) 0.0032(11)
C4 0.0181(11) 0.0203(11) 0.0206(12) 0.0015(9) 0.0085(9) -0.0015(10)
C7 0.0199(12) 0.0308(13) 0.0228(13) -0.0047(10) 0.0097(10) -0.0081(10)
C9 0.0210(12) 0.0253(12) 0.0227(13) 0.0040(10) 0.0050(10) 0.0011(11)
C23 0.0249(12) 0.0213(11) 0.0194(12) -0.0014(9) 0.0014(10) -0.0011(10)
C24 0.0254(12) 0.0253(12) 0.0161(12) -0.0014(9) 0.0063(9) 0.0003(11)
C12 0.0233(12) 0.0281(12) 0.0151(11) -0.0022(10) 0.0062(9) 0.0028(11)
C21 0.0158(11) 0.0186(11) 0.0208(12) 0.0040(9) 0.0005(9) 0.0007(9)
C5 0.0182(11) 0.0185(10) 0.0159(11) 0.0039(9) 0.0077(9) 0.0005(9)
C17 0.0203(12) 0.0319(13) 0.0303(15) 0.0024(11) 0.0091(10) -0.0007(11)
C10 0.0243(12) 0.0233(12) 0.0258(14) 0.0006(10) -0.0019(10) -0.0016(11)
C3 0.0238(12) 0.0233(11) 0.0242(13) 0.0020(10) 0.0130(10) 0.0028(10)
C1 0.0234(12) 0.0287(12) 0.0235(13) -0.0051(10) 0.0082(10) -0.0040(11)
C19 0.0187(12) 0.0287(14) 0.0434(18) 0.0065(12) 0.0007(11) -0.0069(11)
C20 0.0213(12) 0.0206(11) 0.0302(14) 0.0001(10) 0.0005(10) -0.0017(10)
C2 0.0279(13) 0.0261(12) 0.0195(12) -0.0033(10) 0.0098(10) 0.0010(11)
C18 0.0216(13) 0.0358(15) 0.0429(18) 0.0078(13) 0.0108(12) -0.0027(12)

loop_
_atom_type_symbol
_atom_type_description
_atom_type_scat_dispersion_real
_atom_type_scat_dispersion_imag
_atom_type_scat_source
C C 0.0033 0.0016 'International Tables Vol C Tables 4.2.6.8 and 6.1.1.4'
H H 0.0000 0.0000 'International Tables Vol C Tables 4.2.6.8 and 6.1.1.4'
Ag Ag -0.8971 1.1015 'International Tables Vol C Tables 4.2.6.8 and 6.1.1.4'
N N 0.0061 0.0033 'International Tables Vol C Tables 4.2.6.8 and 6.1.1.4'

loop_
_geom_angle_atom_site_label_1
_geom_angle_atom_site_label_2
_geom_angle_atom_site_label_3
_geom_angle
_geom_angle_site_symmetry_1
_geom_angle_site_symmetry_3
_geom_angle_publ_flag
N6 Ag3 Ag2 78.07(6) . 3_666 ?
N6 Ag3 N8 167.10(8) . . ?
N6 Ag3 N7 120.56(7) . . ?
N8 Ag3 Ag2 112.08(6) . 3_666 ?
N8 Ag3 N7 70.01(7) . . ?
N7 Ag3 Ag2 82.71(5) . 3_666 ?
N2 Ag1 N1 70.17(7) . . ?
N9 Ag1 N2 170.95(8) . . ?
N9 Ag1 N1 116.48(7) . . ?
N5 Ag2 Ag3 70.19(5) . 3_666 ?
N5 Ag2 N4 71.61(7) . . ?
N3 Ag2 Ag3 110.28(6) . 3_666 ?
N3 Ag2 N5 168.08(8) . . ?
N3 Ag2 N4 120.29(7) . . ?
N4 Ag2 Ag3 82.46(5) . 3_666 ?
N5 N6 Ag3 120.67(15) . . ?
C16 N6 Ag3 130.99(18) . . ?
C16 N6 N5 107.7(2) . . ?
N6 N5 Ag2 130.66(15) . . ?
C14 N5 Ag2 120.67(16) . . ?
C14 N5 N6 108.7(2) . . ?
N3 N2 Ag1 128.22(15) . . ?
C6 N2 Ag1 123.66(16) . . ?
C6 N2 N3 108.0(2) . . ?
N9 N8 Ag3 128.42(15) . . ?
C22 N8 Ag3 123.43(16) . . ?
C22 N8 N9 107.6(2) . . ?
N8 N9 Ag1 119.50(15) . . ?
C24 N9 Ag1 130.67(17) . . ?
C24 N9 N8 107.9(2) . . ?
N2 N3 Ag2 119.94(16) . . ?
C8 N3 Ag2 131.43(18) . . ?
C8 N3 N2 108.0(2) . . ?
C21 N7 Ag3 110.07(15) . . ?
C21 N7 C17 118.6(2) . . ?
C17 N7 Ag3 130.77(19) . . ?
C13 N4 Ag2 110.32(16) . . ?
C9 N4 Ag2 131.65(16) . . ?
C9 N4 C13 117.8(2) . . ?
C5 N1 Ag1 109.45(15) . . ?
C1 N1 Ag1 132.22(17) . . ?
C1 N1 C5 118.3(2) . . ?
N5 C14 C13 120.6(2) . . ?
N5 C14 C15 109.2(2) . . ?
C15 C14 C13 130.2(2) . . ?
N4 C13 C14 116.6(2) . . ?
N4 C13 C12 122.0(2) . . ?
C12 C13 C14 121.4(2) . . ?
N3 C8 H8 124.7 . . ?
N3 C8 C7 110.6(2) . . ?
C7 C8 H8 124.7 . . ?
N6 C16 H16 124.8 . . ?
N6 C16 C15 110.3(2) . . ?
C15 C16 H16 124.8 . . ?
N2 C6 C7 109.7(2) . . ?
N2 C6 C5 119.7(2) . . ?
C7 C6 C5 130.5(2) . . ?
N8 C22 C23 110.1(2) . . ?
N8 C22 C21 118.9(2) . . ?
C23 C22 C21 131.1(2) . . ?
C14 C15 H15 127.9 . . ?
C16 C15 C14 104.1(2) . . ?
C16 C15 H15 127.9 . . ?
C12 C11 H11 120.4 . . ?
C12 C11 C10 119.3(2) . . ?
C10 C11 H11 120.4 . . ?
C5 C4 H4 120.2 . . ?
C3 C4 H4 120.2 . . ?
C3 C4 C5 119.6(2) . . ?
C8 C7 C6 103.7(2) . . ?
C8 C7 H7 128.2 . . ?
C6 C7 H7 128.2 . . ?
N4 C9 H9 118.1 . . ?
N4 C9 C10 123.7(2) . . ?
C10 C9 H9 118.1 . . ?
C22 C23 H23 128.0 . . ?
C24 C23 C22 104.0(2) . . ?
C24 C23 H23 128.0 . . ?
N9 C24 C23 110.5(2) . . ?
N9 C24 H24 124.8 . . ?
C23 C24 H24 124.8 . . ?
C13 C12 H12 120.5 . . ?
C11 C12 C13 118.9(2) . . ?
C11 C12 H12 120.5 . . ?
N7 C21 C22 116.7(2) . . ?
N7 C21 C20 121.7(2) . . ?
C20 C21 C22 121.6(2) . . ?
N1 C5 C6 116.8(2) . . ?
N1 C5 C4 121.3(2) . . ?
C4 C5 C6 121.8(2) . . ?
N7 C17 H17 118.4 . . ?
N7 C17 C18 123.1(3) . . ?
C18 C17 H17 118.4 . . ?
C11 C10 H10 120.9 . . ?
C9 C10 C11 118.2(2) . . ?
C9 C10 H10 120.9 . . ?
C4 C3 H3 120.4 . . ?
C4 C3 C2 119.1(2) . . ?
C2 C3 H3 120.4 . . ?
N1 C1 H1 118.2 . . ?
N1 C1 C2 123.6(2) . . ?
C2 C1 H1 118.2 . . ?
C20 C19 H19 120.2 . . ?
C18 C19 H19 120.2 . . ?
C18 C19 C20 119.7(3) . . ?
C21 C20 H20 120.6 . . ?
C19 C20 C21 118.8(3) . . ?
C19 C20 H20 120.6 . . ?
C3 C2 C1 118.0(2) . . ?
C3 C2 H2 121.0 . . ?
C1 C2 H2 121.0 . . ?
C17 C18 H18 120.9 . . ?
C19 C18 C17 118.1(3) . . ?
C19 C18 H18 120.9 . . ?

loop_
_geom_bond_atom_site_label_1
_geom_bond_atom_site_label_2
_geom_bond_distance
_geom_bond_site_symmetry_2
_geom_bond_publ_flag
Ag3 Ag2 3.0639(3) 3_666 ?
Ag3 N6 2.109(2) . ?
Ag3 N8 2.141(2) . ?
Ag3 N7 2.576(2) . ?
Ag1 N2 2.127(2) . ?
Ag1 N9 2.104(2) . ?
Ag1 N1 2.597(2) . ?
Ag2 N5 2.161(2) . ?
Ag2 N3 2.127(2) . ?
Ag2 N4 2.526(2) . ?
N6 N5 1.357(3) . ?
N6 C16 1.349(3) . ?
N5 C14 1.349(3) . ?
N2 N3 1.362(3) . ?
N2 C6 1.353(3) . ?
N8 N9 1.361(3) . ?
N8 C22 1.352(3) . ?
N9 C24 1.347(3) . ?
N3 C8 1.335(3) . ?
N7 C21 1.340(3) . ?
N7 C17 1.345(3) . ?
N4 C13 1.351(3) . ?
N4 C9 1.337(3) . ?
N1 C5 1.345(3) . ?
N1 C1 1.339(3) . ?
C14 C13 1.465(3) . ?
C14 C15 1.403(3) . ?
C13 C12 1.400(3) . ?
C8 H8 0.9300 . ?
C8 C7 1.393(3) . ?
C16 H16 0.9300 . ?
C16 C15 1.385(4) . ?
C6 C7 1.397(3) . ?
C6 C5 1.465(3) . ?
C22 C23 1.391(4) . ?
C22 C21 1.474(3) . ?
C15 H15 0.9300 . ?
C11 H11 0.9300 . ?
C11 C12 1.381(4) . ?
C11 C10 1.387(4) . ?
C4 H4 0.9300 . ?
C4 C5 1.400(3) . ?
C4 C3 1.381(4) . ?
C7 H7 0.9300 . ?
C9 H9 0.9300 . ?
C9 C10 1.384(4) . ?
C23 H23 0.9300 . ?
C23 C24 1.381(4) . ?
C24 H24 0.9300 . ?
C12 H12 0.9300 . ?
C21 C20 1.402(3) . ?
C17 H17 0.9300 . ?
C17 C18 1.389(4) . ?
C10 H10 0.9300 . ?
C3 H3 0.9300 . ?
C3 C2 1.382(4) . ?
C1 H1 0.9300 . ?
C1 C2 1.389(4) . ?
C19 H19 0.9300 . ?
C19 C20 1.387(4) . ?
C19 C18 1.379(5) . ?
C20 H20 0.9300 . ?
C2 H2 0.9300 . ?
C18 H18 0.9300 . ?

loop_
_geom_torsion_atom_site_label_1
_geom_torsion_atom_site_label_2
_geom_torsion_atom_site_label_3
_geom_torsion_atom_site_label_4
_geom_torsion
_geom_torsion_site_symmetry_1
_geom_torsion_site_symmetry_2
_geom_torsion_site_symmetry_3
_geom_torsion_site_symmetry_4
_geom_torsion_publ_flag
Ag3 N6 N5 Ag2 -6.8(3) . . . . ?
Ag3 N6 N5 C14 172.05(16) . . . . ?
Ag3 N6 C16 C15 -170.79(18) . . . . ?
Ag3 N8 N9 Ag1 6.0(3) . . . . ?
Ag3 N8 N9 C24 171.73(17) . . . . ?
Ag3 N8 C22 C23 -171.89(16) . . . . ?
Ag3 N8 C22 C21 7.5(3) . . . . ?
Ag3 N7 C21 C22 -7.0(3) . . . . ?
Ag3 N7 C21 C20 173.14(19) . . . . ?
Ag3 N7 C17 C18 -170.6(2) . . . . ?
Ag1 N2 N3 Ag2 4.2(3) . . . . ?
Ag1 N2 N3 C8 176.26(17) . . . . ?
Ag1 N2 C6 C7 -176.45(17) . . . . ?
Ag1 N2 C6 C5 5.6(3) . . . . ?
Ag1 N9 C24 C23 163.10(18) . . . . ?
Ag1 N1 C5 C6 0.2(3) . . . . ?
Ag1 N1 C5 C4 -178.16(19) . . . . ?
Ag1 N1 C1 C2 176.24(19) . . . . ?
Ag2 N5 C14 C13 -1.1(3) . . . . ?
Ag2 N5 C14 C15 178.66(16) . . . . ?
Ag2 N3 C8 C7 170.43(18) . . . . ?
Ag2 N4 C13 C14 4.7(3) . . . . ?
Ag2 N4 C13 C12 -174.50(19) . . . . ?
Ag2 N4 C9 C10 174.84(19) . . . . ?
N6 N5 C14 C13 180.0(2) . . . . ?
N6 N5 C14 C15 -0.3(3) . . . . ?
N6 C16 C15 C14 0.0(3) . . . . ?
N5 N6 C16 C15 -0.2(3) . . . . ?
N5 C14 C13 N4 -2.9(3) . . . . ?
N5 C14 C13 C12 176.2(2) . . . . ?
N5 C14 C15 C16 0.2(3) . . . . ?
N2 N3 C8 C7 -0.4(3) . . . . ?
N2 C6 C7 C8 0.3(3) . . . . ?
N2 C6 C5 N1 -3.4(3) . . . . ?
N2 C6 C5 C4 175.0(2) . . . . ?
N8 N9 C24 C23 -0.5(3) . . . . ?
N8 C22 C23 C24 -0.4(3) . . . . ?
N8 C22 C21 N7 1.1(3) . . . . ?
N8 C22 C21 C20 -179.0(2) . . . . ?
N9 N8 C22 C23 0.2(3) . . . . ?
N9 N8 C22 C21 179.6(2) . . . . ?
N3 N2 C6 C7 -0.6(3) . . . . ?
N3 N2 C6 C5 -178.5(2) . . . . ?
N3 C8 C7 C6 0.1(3) . . . . ?
N7 C21 C20 C19 -0.9(4) . . . . ?
N7 C17 C18 C19 -0.5(5) . . . . ?
N4 C13 C12 C11 -1.5(4) . . . . ?
N4 C9 C10 C11 -1.5(4) . . . . ?
N1 C1 C2 C3 1.5(4) . . . . ?
C14 C13 C12 C11 179.4(2) . . . . ?
C13 N4 C9 C10 0.7(4) . . . . ?
C13 C14 C15 C16 179.9(2) . . . . ?
C16 N6 N5 Ag2 -178.51(17) . . . . ?
C16 N6 N5 C14 0.3(3) . . . . ?
C6 N2 N3 Ag2 -171.50(16) . . . . ?
C6 N2 N3 C8 0.6(3) . . . . ?
C22 N8 N9 Ag1 -165.55(15) . . . . ?
C22 N8 N9 C24 0.2(3) . . . . ?
C22 C23 C24 N9 0.6(3) . . . . ?
C22 C21 C20 C19 179.2(2) . . . . ?
C15 C14 C13 N4 177.4(2) . . . . ?
C15 C14 C13 C12 -3.5(4) . . . . ?
C4 C3 C2 C1 -0.8(4) . . . . ?
C7 C6 C5 N1 179.2(3) . . . . ?
C7 C6 C5 C4 -2.5(4) . . . . ?
C9 N4 C13 C14 180.0(2) . . . . ?
C9 N4 C13 C12 0.8(4) . . . . ?
C23 C22 C21 N7 -179.6(2) . . . . ?
C23 C22 C21 C20 0.3(4) . . . . ?
C12 C11 C10 C9 0.8(4) . . . . ?
C21 N7 C17 C18 0.0(4) . . . . ?
C21 C22 C23 C24 -179.8(2) . . . . ?
C5 N1 C1 C2 -0.9(4) . . . . ?
C5 C6 C7 C8 177.9(3) . . . . ?
C5 C4 C3 C2 -0.4(4) . . . . ?
C17 N7 C21 C22 -179.4(2) . . . . ?
C17 N7 C21 C20 0.7(4) . . . . ?
C10 C11 C12 C13 0.6(4) . . . . ?
C3 C4 C5 N1 1.0(4) . . . . ?
C3 C4 C5 C6 -177.2(2) . . . . ?
C1 N1 C5 C6 177.9(2) . . . . ?
C1 N1 C5 C4 -0.4(4) . . . . ?
C20 C19 C18 C17 0.3(4) . . . . ?
C18 C19 C20 C21 0.4(4) . . . . ?
